data_7220528
loop_
_publ_author_name
'xiaobing, cui'
'xiao, lina'
'song, xiaojing'
'liwei, Fu'
'hu, yangyang'
'guo, haiyang'
'Jia, Mingjun'
'Zhang, Xiao'
'xu, jianing'
'Xu, Ji-Qing'

_publ_section_title
;
 Two novel structures based on an organic ligand with two different
 coordination modes
;
_journal_name_full 'RSC Adv.'
_journal_paper_doi 10.1039/C5RA05603A
_journal_year 2015
_chemical_formula_sum 'C40 H31 Ag2 N14 O40 P W12'
_chemical_formula_weight 3800.70
_space_group_crystal_system monoclinic
_space_group_IT_number 14
_space_group_name_Hall '-P 2yn'
_space_group_name_H-M_alt 'P 1 21/n 1'
_symmetry_space_group_name_Hall '-P 2yn'
_symmetry_space_group_name_H-M 'P 1 21/n 1'
_atom_sites_solution_hydrogens geom
_audit_creation_method SHELXL-2014/7
_audit_update_record
;
2015-05-07 deposited with the CCDC.
2015-05-19 downloaded from the CCDC.
;
_cell_angle_alpha 90
_cell_angle_beta 93.81(3)
_cell_angle_gamma 90
_cell_formula_units_Z 2
_cell_length_a 14.152(3)
_cell_length_b 13.751(3)
_cell_length_c 16.745(3)
_cell_measurement_reflns_used 6699
_cell_measurement_temperature 293(2)
_cell_measurement_theta_max 35.119
_cell_measurement_theta_min 2.246
_cell_volume 3251.4(12)
_computing_cell_refinement
;
CrysAlisPro, Agilent Technologies,
Version 1.171.37.35 (release 13-08-2014 CrysAlis171 .NET)
(compiled Aug 13 2014,18:06:01)
;
_computing_data_collection
;
CrysAlisPro, Agilent Technologies,
Version 1.171.37.35 (release 13-08-2014 CrysAlis171 .NET)
(compiled Aug 13 2014,18:06:01)
;
_computing_data_reduction
;
CrysAlisPro, Agilent Technologies,
Version 1.171.37.35 (release 13-08-2014 CrysAlis171 .NET)
(compiled Aug 13 2014,18:06:01)
;
_computing_publication_material 'Diamond 3.1'
_computing_structure_refinement 'SHELXL-2014/7 (Sheldrick, 2014)'
_diffrn_ambient_temperature 293(2)
_diffrn_detector_area_resol_mean 15.9737
_diffrn_measured_fraction_theta_full 0.999
_diffrn_measured_fraction_theta_max 0.983
_diffrn_measurement_device_type 'SuperNova, Dual, Cu at zero, Eos'
_diffrn_radiation_type MoK\a
_diffrn_radiation_wavelength 0.71073
_diffrn_reflns_av_R_equivalents 0.0236
_diffrn_reflns_av_unetI/netI 0.0304
_diffrn_reflns_laue_measured_fraction_full 0.999
_diffrn_reflns_laue_measured_fraction_max 0.983
_diffrn_reflns_limit_h_max 13
_diffrn_reflns_limit_h_min -17
_diffrn_reflns_limit_k_max 16
_diffrn_reflns_limit_k_min -16
_diffrn_reflns_limit_l_max 19
_diffrn_reflns_limit_l_min -20
_diffrn_reflns_number 12870
_diffrn_reflns_point_group_measured_fraction_full 0.999
_diffrn_reflns_point_group_measured_fraction_max 0.983
_diffrn_reflns_theta_full 25.242
_diffrn_reflns_theta_max 25.747
_diffrn_reflns_theta_min 1.825
_diffrn_source 'sealed X-ray tube'
_exptl_absorpt_coefficient_mu 21.848
_exptl_absorpt_correction_T_max 0.301
_exptl_absorpt_correction_T_min 0.088
_exptl_absorpt_correction_type analytical
_exptl_absorpt_process_details
;
CrysAlisPro, Agilent Technologies,
Version 1.171.37.35 (release 13-08-2014 CrysAlis171 .NET)
(compiled Aug 13 2014,18:06:01)
Analytical numeric absorption correction using a multifaceted crystal
            model based on expressions derived by R.C. Clark & J.S. Reid.
(Clark, R. C. & Reid, J. S. (1995). Acta Cryst. A51, 887-897)
Empirical absorption correction using spherical harmonics,
 implemented in SCALE3 ABSPACK scaling algorithm.
;
_exptl_crystal_colour yellow
_exptl_crystal_density_diffrn 3.882
_exptl_crystal_description block
_exptl_crystal_F_000 3372
_exptl_crystal_size_max 0.090
_exptl_crystal_size_mid 0.070
_exptl_crystal_size_min 0.050
_refine_diff_density_max 2.492
_refine_diff_density_min -1.521
_refine_diff_density_rms 0.260
_refine_ls_extinction_method none
_refine_ls_goodness_of_fit_ref 1.052
_refine_ls_hydrogen_treatment constr
_refine_ls_matrix_type full
_refine_ls_number_parameters 514
_refine_ls_number_reflns 6116
_refine_ls_number_restraints 538
_refine_ls_restrained_S_all 1.062
_refine_ls_R_factor_all 0.0474
_refine_ls_R_factor_gt 0.0432
_refine_ls_shift/su_max 0.001
_refine_ls_shift/su_mean 0.000
_refine_ls_structure_factor_coef Fsqd
_refine_ls_weighting_details 'w=1/[\s^2^(Fo^2^)+(0.0476P)^2^+57.8120P] where P=(Fo^2^+2Fc^2^)/3'
_refine_ls_weighting_scheme calc
_refine_ls_wR_factor_gt 0.1055
_refine_ls_wR_factor_ref 0.1086
_reflns_Friedel_coverage 0.000
_reflns_number_gt 5547
_reflns_number_total 6116
_reflns_threshold_expression 'I > 2\s(I)'
_cod_data_source_file c5ra05603a2.cif
_cod_data_source_block shelx
_cod_original_cell_volume 3251.4(11)
_cod_database_code 7220528
_shelx_shelxl_version_number 2014/7
_shelx_space_group_comment
;
The symmetry employed for this shelxl refinement is uniquely defined
by the following loop, which should always be used as a source of
symmetry information in preference to the above space-group names.
They are only intended as comments.
;
_shelx_estimated_absorpt_t_min 0.244
_shelx_estimated_absorpt_t_max 0.408
_exptl_absorpt_special_details
;
The Rint value before the absorption correction is 0.0271, and the Rint value after 
the absorption correction is 0.0236.
;

loop_
_space_group_symop_operation_xyz
'x, y, z'
'-x+1/2, y+1/2, -z+1/2'
'-x, -y, -z'
'x-1/2, -y-1/2, z-1/2'

loop_
_atom_site_label
_atom_site_type_symbol
_atom_site_fract_x
_atom_site_fract_y
_atom_site_fract_z
_atom_site_U_iso_or_equiv
_atom_site_adp_type
_atom_site_occupancy
_atom_site_site_symmetry_order
_atom_site_calc_flag
_atom_site_refinement_flags_posn
_atom_site_refinement_flags_adp
_atom_site_refinement_flags_occupancy
_atom_site_disorder_assembly
_atom_site_disorder_group
W1 W -0.02215(4) 1.10493(4) 0.80609(3) 0.03969(13) Uani 1 1 d . . . . .
W2 W -0.19006(4) 1.01966(4) 1.12875(3) 0.04246(13) Uani 1 1 d . . . . .
W3 W 0.00446(4) 1.25894(4) 0.97770(4) 0.04620(14) Uani 1 1 d . U . . .
W4 W -0.02401(4) 0.84683(4) 0.82812(3) 0.04356(14) Uani 1 1 d . . . . .
W5 W -0.21396(4) 0.86857(4) 0.95539(3) 0.04748(15) Uani 1 1 d . . . . .
W6 W -0.21076(4) 1.12689(4) 0.93574(3) 0.04365(14) Uani 1 1 d . . . . .
P1 P 0.0000 1.0000 1.0000 0.0259(7) Uani 1 2 d S . P . .
O18 O -0.0426(11) 0.9002(12) 0.9635(10) 0.039(3) Uani 0.5 1 d . U P . .
O19 O 0.0255(12) 0.9926(12) 0.9151(10) 0.040(3) Uani 0.5 1 d . U P . .
O21 O -0.1081(12) 1.0075(11) 1.0064(10) 0.037(3) Uani 0.5 1 d . U P . .
O22 O -0.0388(12) 1.0818(12) 0.9485(10) 0.040(3) Uani 0.5 1 d . U P . .
Ag1 Ag -0.00629(15) 1.26820(15) 0.61000(13) 0.0494(5) Uani 0.5 1 d . . P A 2
Ag2 Ag 0.04750(18) 1.38142(17) 0.45969(17) 0.0651(7) Uani 0.5 1 d . . P B 1
O16 O -0.0338(7) 0.7764(7) 0.7452(6) 0.053(2) Uani 1 1 d . U . . .
O15 O -0.3142(6) 0.8050(7) 0.9350(6) 0.049(2) Uani 1 1 d . U . . .
O14 O 0.0059(7) 1.3798(6) 0.9657(6) 0.053(2) Uani 1 1 d . U . . .
O13 O -0.3097(7) 1.1878(8) 0.9042(6) 0.055(2) Uani 1 1 d . U . . .
O12 O -0.0492(7) 0.9728(7) 0.7833(7) 0.053(2) Uani 1 1 d . U . . .
O11 O 0.1039(6) 0.8810(7) 0.8325(7) 0.054(2) Uani 1 1 d . U . . .
O10 O -0.2774(8) 1.0290(8) 1.1900(7) 0.063(3) Uani 1 1 d . U . . .
O9 O -0.1453(7) 1.1173(8) 0.8402(7) 0.060(2) Uani 1 1 d . U . . .
O8 O -0.2319(9) 0.9161(7) 1.0602(6) 0.063(2) Uani 1 1 d . U . . .
O7 O -0.2475(9) 0.9942(7) 0.9176(6) 0.062(2) Uani 1 1 d . U . . .
O6 O -0.1072(7) 0.9315(7) 1.1856(7) 0.059(2) Uani 1 1 d . U . . .
O5 O -0.1261(7) 1.2291(8) 0.9663(7) 0.059(2) Uani 1 1 d . U . . .
O4 O 0.0125(7) 1.2146(8) 0.8714(7) 0.061(2) Uani 1 1 d . U . . .
O3 O -0.2326(9) 1.1068(8) 1.0458(6) 0.064(2) Uani 1 1 d . U . . .
O2 O 0.0041(7) 0.7545(10) 0.9093(7) 0.072(3) Uani 1 1 d . U . . .
O1 O -0.1496(8) 0.8473(9) 0.8614(7) 0.070(2) Uani 1 1 d . U . . .
O20 O -0.0348(8) 1.1563(8) 0.7140(6) 0.062(3) Uani 1 1 d . U . . .
O17 O 0.1351(8) 1.2283(10) 0.9937(7) 0.072(3) Uani 1 1 d . U . . .
C7 C 0.0882(4) 1.1302(7) 0.4827(4) 0.050(3) Uani 1 1 d DG . . . .
N1 N 0.1159(6) 1.1822(6) 0.5537(5) 0.060(3) Uani 1 1 d G . . . .
C5 C 0.2058(6) 1.1467(7) 0.5831(4) 0.056(4) Uani 1 1 d G . . . .
C6 C 0.2337(5) 1.0729(6) 0.5303(5) 0.053(3) Uani 1 1 d DG . . . .
N2 N 0.1611(5) 1.0626(6) 0.4682(4) 0.053(3) Uani 1 1 d DG . . . .
C13 C 0.1754(11) 0.9837(11) 0.4140(8) 0.073(5) Uani 1 1 d D U . . .
H13A H 0.1152 0.9673 0.3861 0.088 Uiso 1 1 calc R U . . .
H13B H 0.1969 0.9271 0.4447 0.088 Uiso 1 1 calc R U . . .
C1 C 0.3162(11) 1.0302(13) 0.5467(10) 0.064(4) Uani 1 1 d . . . . .
H1A H 0.3395 0.9838 0.5127 0.076 Uiso 1 1 calc R U . . .
C2 C 0.3667(12) 1.0577(13) 0.6172(11) 0.066(4) Uani 1 1 d . . . . .
H2A H 0.4239 1.0269 0.6315 0.079 Uiso 1 1 calc R U . . .
C3 C 0.3354(14) 1.1277(13) 0.6654(11) 0.071(5) Uani 1 1 d . . . . .
H3A H 0.3726 1.1435 0.7115 0.085 Uiso 1 1 calc R U . . .
C4 C 0.2526(14) 1.1764(11) 0.6506(10) 0.065(4) Uani 1 1 d . . . . .
H4A H 0.2310 1.2248 0.6836 0.078 Uiso 1 1 calc R U . . .
C8 C -0.0044(5) 1.1393(8) 0.4320(5) 0.057(4) Uani 1 1 d DG . . . .
N8 N -0.0457(7) 1.2310(7) 0.4276(7) 0.101(7) Uani 1 1 d G . . . .
C9 C -0.1332(8) 1.2439(8) 0.3861(8) 0.089(6) Uani 1 1 d G U . . .
H9A H -0.1609 1.3052 0.3832 0.107 Uiso 1 1 calc R U . . .
C10 C -0.1794(6) 1.1650(11) 0.3491(8) 0.096(6) Uani 1 1 d G U . . .
H10A H -0.2379 1.1737 0.3213 0.115 Uiso 1 1 calc R U . . .
C11 C -0.1380(8) 1.0733(9) 0.3535(8) 0.098(7) Uani 1 1 d G U . . .
H11A H -0.1689 1.0206 0.3287 0.118 Uiso 1 1 calc R U . . .
C12 C -0.0505(8) 1.0605(6) 0.3949(7) 0.082(6) Uani 1 1 d G . . . .
H12A H -0.0229 0.9991 0.3979 0.098 Uiso 1 1 calc R U . . .
C14 C 0.2452(6) 1.0057(7) 0.3540(5) 0.049(3) Uani 1 1 d G . . . .
C15 C 0.2944(7) 0.9246(5) 0.3297(6) 0.059(4) Uani 1 1 d G . . . .
H15A H 0.2805 0.8634 0.3496 0.071 Uiso 1 1 calc R U . . .
C16 C 0.3642(7) 0.9348(7) 0.2757(6) 0.071(5) Uani 1 1 d G . . . .
H16A H 0.3971 0.8805 0.2595 0.085 Uiso 1 1 calc R U . . .
C17 C 0.3849(6) 1.0262(8) 0.2460(5) 0.065(5) Uani 1 1 d G . . . .
C18 C 0.3358(7) 1.1074(6) 0.2703(6) 0.060(4) Uani 1 1 d G . . . .
H18A H 0.3496 1.1686 0.2505 0.072 Uiso 1 1 calc R U . . .
C19 C 0.2659(7) 1.0971(6) 0.3243(6) 0.061(4) Uani 1 1 d G . . . .
H19A H 0.2331 1.1515 0.3406 0.073 Uiso 1 1 calc R U . . .
C20 C 0.4529(11) 0.9999(11) 0.1877(8) 0.035(5) Uani 0.5 1 d G U P C 2
N4 N 0.4870(11) 0.9107(8) 0.1580(9) 0.045(5) Uani 0.5 1 d G U P C 2
N5 N 0.5406(11) 0.9320(10) 0.0914(9) 0.042(5) Uani 0.5 1 d G . P C 2
N6 N 0.5396(12) 1.0343(11) 0.0799(9) 0.050(6) Uani 0.5 1 d G U P C 2
N7 N 0.4854(11) 1.0763(8) 0.1395(10) 0.042(5) Uani 0.5 1 d G . P C 2
C21 C 0.4488(10) 1.0667(11) 0.1896(9) 0.032(4) Uani 0.5 1 d G U P C 1
N9 N 0.4810(11) 1.0102(9) 0.1258(9) 0.035(4) Uani 0.5 1 d G . P C 1
N10 N 0.5443(12) 1.0683(13) 0.0839(9) 0.057(7) Uani 0.5 1 d G U P C 1
N11 N 0.5512(12) 1.1606(11) 0.1218(12) 0.060(6) Uani 0.5 1 d G U P C 1
N12 N 0.4922(12) 1.1596(10) 0.1871(11) 0.064(7) Uani 0.5 1 d G . P C 1

loop_
_atom_site_aniso_label
_atom_site_aniso_U_11
_atom_site_aniso_U_22
_atom_site_aniso_U_33
_atom_site_aniso_U_23
_atom_site_aniso_U_13
_atom_site_aniso_U_12
W1 0.0470(3) 0.0380(3) 0.0346(2) 0.00560(19) 0.00642(19) 0.0026(2)
W2 0.0426(3) 0.0461(3) 0.0401(3) -0.0013(2) 0.0131(2) -0.0040(2)
W3 0.0462(3) 0.0355(3) 0.0581(3) 0.0113(2) 0.0132(2) 0.0048(2)
W4 0.0444(3) 0.0506(3) 0.0361(3) -0.0028(2) 0.0058(2) 0.0050(2)
W5 0.0380(3) 0.0549(3) 0.0492(3) 0.0116(2) -0.0002(2) -0.0113(2)
W6 0.0413(3) 0.0377(3) 0.0514(3) 0.0036(2) -0.0017(2) 0.0055(2)
P1 0.0260(17) 0.0285(17) 0.0234(16) 0.0035(14) 0.0037(13) 0.0012(14)
O18 0.037(5) 0.040(5) 0.041(5) 0.008(5) 0.009(5) 0.004(5)
O19 0.034(5) 0.043(5) 0.045(5) 0.004(5) 0.010(5) 0.001(5)
O21 0.042(5) 0.033(5) 0.037(5) -0.002(5) 0.007(5) -0.004(5)
O22 0.040(5) 0.039(5) 0.041(5) 0.000(5) 0.008(5) -0.004(5)
Ag1 0.0578(11) 0.0390(10) 0.0538(11) 0.0065(8) 0.0229(9) 0.0130(9)
Ag2 0.0648(14) 0.0499(12) 0.0852(17) 0.0210(11) 0.0395(13) 0.0209(11)
O16 0.057(5) 0.042(5) 0.057(5) -0.007(4) -0.010(4) 0.004(4)
O15 0.042(5) 0.054(5) 0.051(5) 0.005(4) 0.009(4) -0.013(4)
O14 0.066(6) 0.031(4) 0.065(6) -0.002(4) 0.023(5) -0.003(4)
O13 0.049(5) 0.062(5) 0.053(5) -0.004(4) 0.001(4) 0.015(4)
O12 0.042(4) 0.038(4) 0.078(5) -0.004(4) -0.011(4) 0.004(3)
O11 0.038(4) 0.037(4) 0.086(6) 0.005(4) -0.005(4) 0.002(3)
O10 0.052(5) 0.054(6) 0.086(7) 0.014(5) 0.024(5) 0.012(5)
O9 0.051(4) 0.061(4) 0.071(5) -0.024(4) 0.018(4) -0.011(4)
O8 0.103(6) 0.040(4) 0.046(4) 0.002(4) -0.009(5) -0.015(4)
O7 0.091(5) 0.045(4) 0.047(4) 0.002(4) -0.008(4) -0.011(4)
O6 0.046(5) 0.033(4) 0.096(7) -0.003(4) -0.009(5) 0.001(4)
O5 0.046(4) 0.066(5) 0.068(5) -0.023(4) 0.022(4) -0.014(4)
O4 0.046(4) 0.066(5) 0.074(5) -0.031(4) 0.024(4) -0.012(4)
O3 0.095(6) 0.046(4) 0.051(4) 0.008(4) -0.011(4) -0.019(4)
O2 0.050(5) 0.108(7) 0.060(5) 0.041(5) 0.020(4) 0.023(5)
O1 0.055(4) 0.088(5) 0.067(5) 0.029(4) 0.010(4) 0.018(4)
O20 0.067(6) 0.070(6) 0.049(5) 0.019(5) -0.007(4) -0.023(5)
O17 0.053(5) 0.106(7) 0.059(5) 0.034(5) 0.023(4) 0.028(5)
C7 0.042(7) 0.069(9) 0.042(7) -0.008(6) 0.019(5) -0.015(6)
N1 0.091(10) 0.051(7) 0.042(6) 0.004(5) 0.022(6) -0.016(7)
C5 0.076(10) 0.043(7) 0.051(8) 0.001(6) 0.022(7) -0.014(7)
C6 0.048(7) 0.060(8) 0.051(8) -0.014(6) 0.015(6) -0.025(7)
N2 0.042(6) 0.073(8) 0.049(6) -0.014(6) 0.021(5) -0.013(6)
C13 0.071(6) 0.077(6) 0.072(6) -0.011(5) 0.012(4) -0.007(5)
C1 0.050(8) 0.080(11) 0.064(9) -0.020(8) 0.024(7) -0.018(8)
C2 0.062(9) 0.063(10) 0.074(11) 0.000(8) 0.002(8) -0.013(8)
C3 0.089(13) 0.060(10) 0.063(10) -0.007(8) -0.001(9) -0.029(9)
C4 0.093(12) 0.044(8) 0.057(9) -0.008(7) 0.003(8) -0.018(8)
C8 0.048(7) 0.074(10) 0.053(8) -0.007(7) 0.032(6) -0.010(7)
N8 0.077(11) 0.137(17) 0.091(12) -0.052(12) 0.014(9) 0.033(11)
C9 0.085(7) 0.095(7) 0.089(7) -0.008(5) 0.012(5) 0.009(5)
C10 0.093(8) 0.103(8) 0.092(8) -0.004(5) 0.014(5) -0.005(5)
C11 0.101(8) 0.102(8) 0.091(8) 0.002(5) 0.006(5) -0.011(5)
C12 0.134(18) 0.062(10) 0.053(9) 0.001(8) 0.033(10) -0.037(11)
C14 0.041(6) 0.065(9) 0.044(7) -0.021(6) 0.014(5) -0.002(6)
C15 0.060(9) 0.049(8) 0.071(10) -0.003(7) 0.018(7) 0.002(7)
C16 0.059(9) 0.079(11) 0.076(11) -0.028(9) 0.027(8) 0.019(8)
C17 0.036(7) 0.122(15) 0.038(7) -0.012(8) 0.010(5) -0.022(8)
C18 0.063(9) 0.063(9) 0.054(8) -0.010(7) 0.004(7) -0.011(7)
C19 0.070(10) 0.056(9) 0.056(8) -0.024(7) 0.005(7) 0.003(7)
C20 0.036(6) 0.033(6) 0.037(6) -0.002(5) 0.001(5) 0.000(5)
N4 0.043(6) 0.048(6) 0.045(6) -0.001(5) 0.006(5) 0.002(5)
N5 0.037(10) 0.037(10) 0.054(12) -0.002(9) 0.018(9) 0.006(8)
N6 0.050(7) 0.050(7) 0.051(7) 0.003(5) 0.006(5) 0.000(5)
N7 0.036(10) 0.038(12) 0.050(12) 0.009(10) 0.001(9) 0.005(9)
C21 0.031(6) 0.032(6) 0.034(6) 0.001(5) 0.004(5) -0.001(4)
N9 0.025(9) 0.036(11) 0.045(11) 0.005(9) 0.013(8) 0.001(8)
N10 0.055(8) 0.060(8) 0.056(8) 0.000(5) 0.005(5) 0.002(5)
N11 0.057(7) 0.059(7) 0.064(7) 0.001(5) 0.004(5) -0.001(5)
N12 0.028(10) 0.057(15) 0.11(2) -0.010(14) 0.018(12) -0.015(10)

loop_
_atom_type_symbol
_atom_type_description
_atom_type_scat_dispersion_real
_atom_type_scat_dispersion_imag
_atom_type_scat_source
C C 0.0033 0.0016 'International Tables Vol C Tables 4.2.6.8 and 6.1.1.4'
H H 0.0000 0.0000 'International Tables Vol C Tables 4.2.6.8 and 6.1.1.4'
N N 0.0061 0.0033 'International Tables Vol C Tables 4.2.6.8 and 6.1.1.4'
O O 0.0106 0.0060 'International Tables Vol C Tables 4.2.6.8 and 6.1.1.4'
P P 0.1023 0.0942 'International Tables Vol C Tables 4.2.6.8 and 6.1.1.4'
Ag Ag -0.8971 1.1015 'International Tables Vol C Tables 4.2.6.8 and 6.1.1.4'
W W -0.8490 6.8722 'International Tables Vol C Tables 4.2.6.8 and 6.1.1.4'

loop_
_geom_angle_atom_site_label_1
_geom_angle_atom_site_label_2
_geom_angle_atom_site_label_3
_geom_angle
_geom_angle_site_symmetry_1
_geom_angle_site_symmetry_3
O20 W1 O9 101.2(6) . .
O20 W1 O12 102.1(5) . .
O9 W1 O12 88.2(4) . .
O20 W1 O6 102.7(6) . 3_577
O9 W1 O6 156.0(5) . 3_577
O12 W1 O6 86.7(4) . 3_577
O20 W1 O4 101.5(5) . .
O9 W1 O4 87.9(4) . .
O12 W1 O4 156.4(5) . .
O6 W1 O4 87.5(4) 3_577 .
O20 W1 O22 159.2(6) . .
O9 W1 O22 64.0(5) . .
O12 W1 O22 92.3(5) . .
O6 W1 O22 92.8(5) 3_577 .
O4 W1 O22 65.1(5) . .
O20 W1 O19 161.3(6) . .
O9 W1 O19 92.6(5) . .
O12 W1 O19 65.6(5) . .
O6 W1 O19 64.0(5) 3_577 .
O4 W1 O19 91.4(6) . .
O22 W1 O19 39.4(6) . .
O10 W2 O6 101.5(5) . .
O10 W2 O8 102.5(6) . .
O6 W2 O8 88.9(5) . .
O10 W2 O3 100.9(6) . .
O6 W2 O3 157.5(5) . .
O8 W2 O3 87.7(4) . .
O10 W2 O11 102.6(5) . 3_577
O6 W2 O11 85.9(4) . 3_577
O8 W2 O11 154.9(5) . 3_577
O3 W2 O11 87.8(4) . 3_577
O10 W2 O21 160.5(6) . .
O6 W2 O21 93.7(5) . .
O8 W2 O21 65.5(5) . .
O3 W2 O21 64.7(6) . .
O11 W2 O21 90.3(5) 3_577 .
O10 W2 O19 159.1(6) . 3_577
O6 W2 O19 63.0(5) . 3_577
O8 W2 O19 91.8(6) . 3_577
O3 W2 O19 94.8(6) . 3_577
O11 W2 O19 64.0(5) 3_577 3_577
O21 W2 O19 40.4(6) . 3_577
O14 W3 O5 102.9(5) . .
O14 W3 O4 101.8(5) . .
O5 W3 O4 87.4(4) . .
O14 W3 O17 102.6(6) . .
O5 W3 O17 154.5(6) . .
O4 W3 O17 86.7(5) . .
O14 W3 O2 102.5(5) . 3_577
O5 W3 O2 87.3(5) . 3_577
O4 W3 O2 155.6(6) . 3_577
O17 W3 O2 87.9(4) . 3_577
O14 W3 O18 158.8(6) . 3_577
O5 W3 O18 92.0(5) . 3_577
O4 W3 O18 93.7(5) . 3_577
O17 W3 O18 63.7(5) . 3_577
O2 W3 O18 62.7(6) 3_577 3_577
O16 W4 O11 101.7(5) . .
O16 W4 O2 102.1(6) . .
O11 W4 O2 89.1(5) . .
O16 W4 O1 102.5(6) . .
O11 W4 O1 155.8(5) . .
O2 W4 O1 87.0(4) . .
O16 W4 O12 101.2(5) . .
O11 W4 O12 86.7(4) . .
O2 W4 O12 156.8(5) . .
O1 W4 O12 87.6(5) . .
O16 W4 O18 159.6(5) . .
O11 W4 O18 93.0(5) . .
O2 W4 O18 63.8(6) . .
O1 W4 O18 63.9(6) . .
O12 W4 O18 93.7(5) . .
O15 W5 O7 102.6(5) . .
O15 W5 O1 101.4(5) . .
O7 W5 O1 89.3(5) . .
O15 W5 O17 100.9(5) . 3_577
O7 W5 O17 156.5(6) . 3_577
O1 W5 O17 87.9(5) . 3_577
O15 W5 O8 101.7(5) . .
O7 W5 O8 87.0(5) . .
O1 W5 O8 156.9(5) . .
O17 W5 O8 86.4(5) 3_577 .
O15 W5 O18 156.7(5) . .
O7 W5 O18 94.7(5) . .
O1 W5 O18 63.0(5) . .
O17 W5 O18 63.4(5) 3_577 .
O8 W5 O18 94.6(6) . .
O13 W6 O5 102.3(5) . .
O13 W6 O9 102.2(5) . .
O5 W6 O9 86.8(4) . .
O13 W6 O3 101.0(5) . .
O5 W6 O3 89.2(5) . .
O9 W6 O3 156.8(5) . .
O13 W6 O7 102.3(5) . .
O5 W6 O7 155.4(5) . .
O9 W6 O7 86.8(5) . .
O3 W6 O7 87.4(4) . .
O13 W6 O21 160.0(5) . .
O5 W6 O21 91.3(5) . .
O9 W6 O21 93.1(5) . .
O3 W6 O21 64.2(5) . .
O7 W6 O21 65.4(5) . .
O13 W6 O22 158.6(5) . .
O5 W6 O22 64.4(5) . .
O9 W6 O22 62.0(5) . .
O3 W6 O22 95.8(5) . .
O7 W6 O22 91.7(5) . .
O21 W6 O22 41.5(5) . .
O19 P1 O19 180.0 . 3_577
O19 P1 O22 113.2(9) . 3_577
O19 P1 O22 66.8(9) 3_577 3_577
O19 P1 O22 66.8(9) . .
O19 P1 O22 113.2(9) 3_577 .
O22 P1 O22 180.0 3_577 .
O19 P1 O21 112.0(9) . .
O19 P1 O21 68.0(9) 3_577 .
O22 P1 O21 109.7(9) 3_577 .
O22 P1 O21 70.3(9) . .
O19 P1 O21 68.0(9) . 3_577
O19 P1 O21 112.0(9) 3_577 3_577
O22 P1 O21 70.3(9) 3_577 3_577
O22 P1 O21 109.7(9) . 3_577
O21 P1 O21 180.0(12) . 3_577
O19 P1 O18 71.7(9) . .
O19 P1 O18 108.3(9) 3_577 .
O22 P1 O18 72.0(9) 3_577 .
O22 P1 O18 108.0(9) . .
O21 P1 O18 74.6(8) . .
O21 P1 O18 105.4(8) 3_577 .
O19 P1 O18 108.3(9) . 3_577
O19 P1 O18 71.7(9) 3_577 3_577
O22 P1 O18 108.0(9) 3_577 3_577
O22 P1 O18 72.0(9) . 3_577
O21 P1 O18 105.4(8) . 3_577
O21 P1 O18 74.6(8) 3_577 3_577
O18 P1 O18 180.0 . 3_577
P1 O18 O19 51.3(7) . .
P1 O18 W4 123.9(8) . .
O19 O18 W4 72.5(8) . .
P1 O18 W3 123.0(9) . 3_577
O19 O18 W3 134.0(10) . 3_577
W4 O18 W3 94.1(6) . 3_577
P1 O18 W5 121.1(8) . .
O19 O18 W5 130.5(10) . .
W4 O18 W5 93.6(6) . .
W3 O18 W5 93.1(6) 3_577 .
P1 O19 O22 56.8(8) . .
P1 O19 O21 57.4(8) . 3_577
O22 O19 O21 96.0(12) . 3_577
P1 O19 O18 56.9(8) . .
O22 O19 O18 92.7(11) . .
O21 O19 O18 90.8(11) 3_577 .
P1 O19 W1 126.4(9) . .
O22 O19 W1 69.6(8) . .
O21 O19 W1 135.8(10) 3_577 .
O18 O19 W1 130.1(10) . .
P1 O19 W2 125.1(9) . 3_577
O22 O19 W2 134.2(11) . 3_577
O21 O19 W2 67.7(8) 3_577 3_577
O18 O19 W2 128.2(10) . 3_577
W1 O19 W2 92.3(5) . 3_577
P1 O21 O19 54.6(8) . 3_577
P1 O21 O22 53.6(8) . .
O19 O21 O22 92.7(11) 3_577 .
P1 O21 W2 126.5(9) . .
O19 O21 W2 71.9(8) 3_577 .
O22 O21 W2 138.0(10) . .
P1 O21 W6 124.8(9) . .
O19 O21 W6 136.9(10) 3_577 .
O22 O21 W6 71.2(8) . .
W2 O21 W6 93.5(6) . .
P1 O22 O19 56.4(8) . .
P1 O22 O21 56.0(8) . .
O19 O22 O21 95.5(11) . .
P1 O22 W1 127.3(9) . .
O19 O22 W1 70.9(8) . .
O21 O22 W1 135.4(10) . .
P1 O22 W6 123.4(9) . .
O19 O22 W6 135.3(11) . .
O21 O22 W6 67.4(8) . .
W1 O22 W6 92.4(6) . .
N7 Ag1 N1 129(2) 4_586 .
N7 Ag1 O20 116.8(18) 4_586 .
N1 Ag1 O20 97.7(4) . .
N10 Ag2 N9 110(3) 4_586 2
N10 Ag2 O13 123(3) 4_586 4_685
N9 Ag2 O13 100(2) 2 4_685
N10 Ag2 N8 115(2) 4_586 .
N9 Ag2 N8 116(3) 2 .
O13 Ag2 N8 91.9(3) 4_685 .
W6 O13 Ag2 112.0(5) . 4_586
W1 O12 W4 139.6(6) . .
W4 O11 W2 141.9(6) . 3_577
W1 O9 W6 140.7(7) . .
W2 O8 W5 139.4(6) . .
W5 O7 W6 139.3(6) . .
W1 O6 W2 140.1(7) 3_577 .
W3 O5 W6 141.7(6) . .
W3 O4 W1 139.9(6) . .
W2 O3 W6 137.1(7) . .
W4 O2 W3 139.1(7) . 3_577
W5 O1 W4 139.2(7) . .
W1 O20 Ag1 157.4(6) . .
W3 O17 W5 139.1(7) . 3_577
N1 C7 N2 108.0 . .
N1 C7 C8 127.3(7) . .
N2 C7 C8 124.6(7) . .
C7 N1 C5 108.0 . .
C7 N1 Ag1 114.9(5) . .
C5 N1 Ag1 134.5(5) . .
C4 C5 C6 127.1(11) . .
C4 C5 N1 124.9(11) . .
C6 C5 N1 108.0 . .
C1 C6 N2 134.2(9) . .
C1 C6 C5 117.8(9) . .
N2 C6 C5 108.0 . .
C6 N2 C7 108.0 . .
C6 N2 C13 114.3(6) . .
C7 N2 C13 137.4(6) . .
N2 C13 C14 113.6(12) . .
C6 C1 C2 117.0(15) . .
C3 C2 C1 122.1(18) . .
C2 C3 C4 123.7(17) . .
C5 C4 C3 112.2(15) . .
N8 C8 C12 120.0 . .
N8 C8 C7 116.7(8) . .
C12 C8 C7 123.2(8) . .
C8 N8 C9 120.0 . .
C8 N8 Ag2 121.8(6) . .
C9 N8 Ag2 116.3(6) . .
N8 C9 C10 120.0 . .
C11 C10 C9 120.0 . .
C12 C11 C10 120.0 . .
C11 C12 C8 120.0 . .
C15 C14 C19 120.0 . .
C15 C14 C13 113.7(8) . .
C19 C14 C13 126.3(8) . .
C16 C15 C14 120.0 . .
C15 C16 C17 120.0 . .
C16 C17 C18 120.0 . .
C16 C17 C21 136.9(9) . .
C18 C17 C21 103.1(9) . .
C16 C17 C20 100.3(9) . .
C18 C17 C20 139.4(9) . .
C19 C18 C17 120.0 . .
C18 C19 C14 120.0 . .
N7 C20 N4 108.0 . .
N7 C20 C17 116.7(11) . .
N4 C20 C17 134.6(11) . .
N5 N4 C20 108.0 . .
N6 N5 N4 108.0 . .
N5 N6 N7 108.0 . .
C20 N7 N6 108.0 . .
C20 N7 Ag1 150.6(8) . 4_685
N6 N7 Ag1 101.4(8) . 4_685
N9 C21 N12 108.0 . .
N9 C21 C17 121.5(11) . .
N12 C21 C17 130.5(11) . .
C21 N9 N10 108.0 . .
C21 N9 Ag2 147.0(8) . 2_545
N10 N9 Ag2 102.5(8) . 2_545
N11 N10 N9 108.0 . .
N11 N10 Ag2 97.9(10) . 4_685
N9 N10 Ag2 134.3(10) . 4_685
N12 N11 N10 108.0 . .
N11 N12 C21 108.0 . .

loop_
_geom_bond_atom_site_label_1
_geom_bond_atom_site_label_2
_geom_bond_distance
_geom_bond_site_symmetry_2
W1 O20 1.694(10) .
W1 O9 1.878(10) .
W1 O12 1.891(9) .
W1 O6 1.894(10) 3_577
W1 O4 1.908(10) .
W1 O22 2.432(17) .
W1 O19 2.452(17) .
W2 O10 1.664(10) .
W2 O6 1.898(10) .
W2 O8 1.899(10) .
W2 O3 1.901(10) .
W2 O11 1.916(9) 3_577
W2 O21 2.426(16) .
W2 O19 2.493(16) 3_577
W3 O14 1.675(9) .
W3 O5 1.890(10) .
W3 O4 1.892(10) .
W3 O17 1.898(10) .
W3 O2 1.912(11) 3_577
W3 O18 2.446(16) 3_577
W4 O16 1.691(10) .
W4 O11 1.866(9) .
W4 O2 1.883(10) .
W4 O1 1.898(11) .
W4 O12 1.911(9) .
W4 O18 2.413(17) .
W5 O15 1.681(9) .
W5 O7 1.889(10) .
W5 O1 1.892(12) .
W5 O17 1.902(11) 3_577
W5 O8 1.906(11) .
W5 O18 2.459(16) .
W6 O13 1.686(9) .
W6 O5 1.896(10) .
W6 O9 1.906(10) .
W6 O3 1.909(11) .
W6 O7 1.916(10) .
W6 O21 2.445(17) .
W6 O22 2.507(17) .
P1 O19 1.494(17) .
P1 O19 1.494(17) 3_577
P1 O22 1.500(17) 3_577
P1 O22 1.500(17) .
P1 O21 1.545(17) .
P1 O21 1.545(17) 3_577
P1 O18 1.604(18) .
P1 O18 1.604(18) 3_577
O18 O19 1.82(2) .
O18 W3 2.446(16) 3_577
O19 O22 1.65(2) .
O19 O21 1.70(2) 3_577
O19 W2 2.493(16) 3_577
O21 O19 1.70(2) 3_577
O21 O22 1.75(2) .
Ag1 N7 2.20(11) 4_586
Ag1 N1 2.345(7) .
Ag1 O20 2.379(10) .
Ag2 N10 2.20(12) 4_586
Ag2 N9 2.30(9) 2
Ag2 O13 2.470(11) 4_685
Ag2 N8 2.493(9) .
O13 Ag2 2.470(11) 4_586
O11 W2 1.916(9) 3_577
O6 W1 1.894(10) 3_577
O2 W3 1.912(11) 3_577
O17 W5 1.902(11) 3_577
C7 N1 1.4200 .
C7 N2 1.4200 .
C7 C8 1.519(5) .
N1 C5 1.4200 .
C5 C4 1.335(17) .
C5 C6 1.4200 .
C6 C1 1.319(19) .
C6 N2 1.4200 .
N2 C13 1.438(8) .
C13 C14 1.487(18) .
C1 C2 1.39(2) .
C2 C3 1.35(2) .
C3 C4 1.36(3) .
C8 N8 1.3900 .
C8 C12 1.3900 .
N8 C9 1.3900 .
C9 C10 1.3900 .
C10 C11 1.3900 .
C11 C12 1.3900 .
C14 C15 1.3900 .
C14 C19 1.3900 .
C15 C16 1.3900 .
C16 C17 1.3900 .
C17 C18 1.3900 .
C17 C21 1.460(13) .
C17 C20 1.461(12) .
C18 C19 1.3900 .
C20 N7 1.4200 .
C20 N4 1.4200 .
N4 N5 1.4200 .
N5 N6 1.4200 .
N6 N7 1.4200 .
N7 Ag1 2.200(12) 4_685
C21 N9 1.4200 .
C21 N12 1.4200 .
N9 N10 1.4200 .
N9 Ag2 2.296(12) 2_545
N10 N11 1.4200 .
N10 Ag2 2.195(16) 4_685
N11 N12 1.4200 .
